data_1551110
loop_
_publ_author_name
'Sumitra N. Mangasuli'
'Kallappa M. Hosamani'
'Praveen B. Managutti'

_publ_section_title
;
 Microwave assisted synthesis of coumarin-purine derivatives: An approach
 to in vitro anti-oxidant, DNA cleavage, crystal structure, DFT studies
 and Hirshfeld surface analysis
;
_journal_name_full Heliyon
_journal_page_first e01131
_journal_paper_doi 10.1016/j.heliyon.2019.e01131
_journal_volume 5
_journal_year 2019
_chemical_formula_moiety 'C18 H16 N4 O5'
_chemical_formula_sum 'C18 H16 N4 O5'
_chemical_formula_weight 368.35
_space_group_crystal_system monoclinic
_space_group_IT_number 14
_space_group_name_Hall '-P 2yn'
_space_group_name_H-M_alt 'P 1 21/n 1'
_symmetry_space_group_name_Hall '-P 2yn'
_symmetry_space_group_name_H-M 'P 1 21/n 1'
_atom_sites_solution_hydrogens geom
_atom_sites_solution_primary direct
_cell_angle_alpha 90
_cell_angle_beta 95.773(2)
_cell_angle_gamma 90
_cell_formula_units_Z 4
_cell_length_a 8.0803(2)
_cell_length_b 13.8722(4)
_cell_length_c 14.7217(4)
_cell_measurement_reflns_used 2891
_cell_measurement_temperature 296.15
_cell_measurement_theta_max 24.994
_cell_measurement_theta_min 2.002
_cell_volume 1641.81(8)
_computing_molecular_graphics 'Olex2 (Dolomanov et al., 2009)'
_computing_publication_material 'Olex2 (Dolomanov et al., 2009)'
_computing_structure_refinement 'ShelXL (Sheldrick, 2015)'
_computing_structure_solution 'ShelXS (Sheldrick, 2008)'
_diffrn_ambient_temperature 296.15
_diffrn_detector 'Bruker APEX2 area detector'
_diffrn_detector_area_resol_mean 7.9
_diffrn_detector_type 'CCD area detector'
_diffrn_measured_fraction_theta_full 1.000
_diffrn_measured_fraction_theta_max 1.000
_diffrn_measurement_device 'three-circle diffractometer'
_diffrn_measurement_device_type 'Bruker kappa apex2 ccd'
_diffrn_measurement_method '\w and \f scans'
_diffrn_radiation_monochromator 'mirror optics'
_diffrn_radiation_probe x-ray
_diffrn_radiation_type MoK\a
_diffrn_radiation_wavelength 0.71073
_diffrn_reflns_av_R_equivalents 0.0229
_diffrn_reflns_av_unetI/netI 0.0191
_diffrn_reflns_Laue_measured_fraction_full 1.000
_diffrn_reflns_Laue_measured_fraction_max 1.000
_diffrn_reflns_limit_h_max 9
_diffrn_reflns_limit_h_min -9
_diffrn_reflns_limit_k_max 11
_diffrn_reflns_limit_k_min -16
_diffrn_reflns_limit_l_max 17
_diffrn_reflns_limit_l_min -17
_diffrn_reflns_number 13566
_diffrn_reflns_point_group_measured_fraction_full 1.000
_diffrn_reflns_point_group_measured_fraction_max 1.000
_diffrn_reflns_theta_full 24.994
_diffrn_reflns_theta_max 24.994
_diffrn_reflns_theta_min 2.022
_diffrn_source 'microfocus sealed X-ray tube'
_diffrn_source_type 'Incoatec I\ms'
_exptl_absorpt_coefficient_mu 0.112
_exptl_absorpt_correction_T_max 1.0
_exptl_absorpt_correction_T_min 0.3984
_exptl_absorpt_correction_type multi-scan
_exptl_absorpt_process_details
;
threshold expression of 
 F^2^ > 2sigma(F^2^) is used only for calculating R-factors(gt) etc. and is 
 not relevant to the choice of reflections for refinement.  R-factors based 
 on F^2^ are statistically about twice as large as those based on F, and R- 
 factors based on ALL data will be even larger.
;
_exptl_crystal_colour 'clear whiteish white'
_exptl_crystal_colour_lustre clear
_exptl_crystal_colour_modifier whiteish
_exptl_crystal_colour_primary white
_exptl_crystal_density_diffrn 1.490
_exptl_crystal_description plate
_exptl_crystal_F_000 768
_exptl_crystal_size_max 0.25
_exptl_crystal_size_mid 0.23
_exptl_crystal_size_min 0.21
_refine_diff_density_max 0.208
_refine_diff_density_min -0.205
_refine_diff_density_rms 0.041
_refine_ls_extinction_coef .
_refine_ls_extinction_method none
_refine_ls_goodness_of_fit_ref 1.078
_refine_ls_hydrogen_treatment constr
_refine_ls_matrix_type full
_refine_ls_number_parameters 247
_refine_ls_number_reflns 2891
_refine_ls_number_restraints 0
_refine_ls_restrained_S_all 1.078
_refine_ls_R_factor_all 0.0464
_refine_ls_R_factor_gt 0.0385
_refine_ls_shift/su_max 0.001
_refine_ls_shift/su_mean 0.000
_refine_ls_structure_factor_coef Fsqd
_refine_ls_weighting_details 'w=1/[\s^2^(Fo^2^)+(0.0603P)^2^+0.3754P] where P=(Fo^2^+2Fc^2^)/3'
_refine_ls_weighting_scheme calc
_refine_ls_wR_factor_gt 0.1086
_refine_ls_wR_factor_ref 0.1135
_reflns_Friedel_coverage 0.000
_reflns_Friedel_fraction_full .
_reflns_Friedel_fraction_max .
_reflns_number_gt 2412
_reflns_number_total 2891
_reflns_threshold_expression 'I > 2\s(I)'
_cod_data_source_file hly_1131_CIF_spl_3f_spl_.cif
_cod_data_source_block 1
_cod_database_code 1551110
_shelx_space_group_comment
;
The symmetry employed for this shelxl refinement is uniquely defined
by the following loop, which should always be used as a source of
symmetry information in preference to the above space-group names.
They are only intended as comments.
;
_olex2_refinement_description
;
1. Fixed Uiso
 At 1.2 times of:
  All C(H) groups, All C(H,H) groups
 At 1.5 times of:
  All C(H,H,H) groups
2.a Secondary CH2 refined with riding coordinates:
 C3(H3A,H3B)
2.b Aromatic/amide H refined with riding coordinates:
 C6(H6), C9(H9), C13(H13), C16(H16), C17(H17)
2.c Idealised Me refined as rotating group:
 C8(H8A,H8B,H8C), C12(H12A,H12B,H12C), C18(H18A,H18B,H18C)
;
_olex2_submission_special_instructions 'No special instructions were received'

loop_
_space_group_symop_operation_xyz
'x, y, z'
'-x+1/2, y+1/2, -z+1/2'
'-x, -y, -z'
'x-1/2, -y-1/2, z-1/2'

loop_
_atom_site_label
_atom_site_type_symbol
_atom_site_fract_x
_atom_site_fract_y
_atom_site_fract_z
_atom_site_U_iso_or_equiv
_atom_site_adp_type
_atom_site_occupancy
_atom_site_site_symmetry_order
_atom_site_calc_flag
_atom_site_refinement_flags_posn
_atom_site_refinement_flags_adp
_atom_site_refinement_flags_occupancy
_atom_site_disorder_assembly
_atom_site_disorder_group
O1 O 0.20392(17) 0.31923(10) 1.24264(8) 0.0610(4) Uani 1 1 d . . . . .
O2 O 0.37411(17) 0.38413(10) 0.52436(8) 0.0623(4) Uani 1 1 d . . . . .
O3 O 0.01165(17) -0.06317(10) 0.71010(9) 0.0638(4) Uani 1 1 d . . . . .
O4 O 0.07221(14) 0.04679(8) 0.61190(8) 0.0494(3) Uani 1 1 d . . . . .
O5 O 0.14893(17) 0.37590(9) 0.93511(8) 0.0580(4) Uani 1 1 d . . . . .
N1 N 0.18141(16) 0.34722(10) 1.08931(8) 0.0412(3) Uani 1 1 d . . . . .
C2 C 0.27910(17) 0.23255(11) 0.99178(9) 0.0349(3) Uani 1 1 d . . . . .
N3 N 0.33000(15) 0.18229(10) 0.91834(8) 0.0388(3) Uani 1 1 d . . . . .
N4 N 0.40790(17) 0.09615(10) 1.04379(9) 0.0453(3) Uani 1 1 d . . . . .
C1 C 0.22828(19) 0.29191(13) 1.16648(10) 0.0425(4) Uani 1 1 d . . . . .
C0AA C 0.19855(18) 0.32264(12) 0.99812(10) 0.0386(4) Uani 1 1 d . . . . .
C3 C 0.3294(2) 0.21749(12) 0.82517(10) 0.0421(4) Uani 1 1 d . . . . .
H3A H 0.4437 0.2240 0.8113 0.050 Uiso 1 1 calc R . . . .
H3B H 0.2799 0.2812 0.8218 0.050 Uiso 1 1 calc R . . . .
C4 C 0.23776(18) 0.15514(11) 0.75321(10) 0.0363(3) Uani 1 1 d . . . . .
C5 C 0.23146(17) 0.18907(11) 0.65962(10) 0.0360(3) Uani 1 1 d . . . . .
C6 C 0.30541(19) 0.27412(12) 0.63329(10) 0.0411(4) Uani 1 1 d . . . . .
H6 H 0.3591 0.3143 0.6774 0.049 Uiso 1 1 calc R . . . .
C7 C 0.29956(19) 0.29910(12) 0.54247(10) 0.0427(4) Uani 1 1 d . . . . .
C8 C 0.3790(3) 0.41017(16) 0.43153(12) 0.0621(5) Uani 1 1 d . . . . .
H8A H 0.4364 0.3612 0.4010 0.093 Uiso 1 1 calc GR . . . .
H8B H 0.4364 0.4705 0.4281 0.093 Uiso 1 1 calc GR . . . .
H8C H 0.2676 0.4165 0.4027 0.093 Uiso 1 1 calc GR . . . .
C9 C 0.4066(2) 0.10290(12) 0.95424(11) 0.0458(4) Uani 1 1 d . . . . .
H9 H 0.4543 0.0568 0.9191 0.055 Uiso 1 1 calc R . . . .
C10 C 0.32985(18) 0.17767(11) 1.06613(10) 0.0373(4) Uani 1 1 d . . . . .
N11 N 0.30444(17) 0.20547(10) 1.15297(8) 0.0436(3) Uani 1 1 d . . . . .
C12 C 0.3607(3) 0.14528(16) 1.23146(12) 0.0630(5) Uani 1 1 d . . . . .
H12A H 0.4280 0.1831 1.2756 0.095 Uiso 1 1 calc GR . . . .
H12B H 0.4252 0.0925 1.2118 0.095 Uiso 1 1 calc GR . . . .
H12C H 0.2660 0.1207 1.2585 0.095 Uiso 1 1 calc GR . . . .
C13 C 0.16685(19) 0.07037(13) 0.76968(11) 0.0432(4) Uani 1 1 d . . . . .
H13 H 0.1742 0.0478 0.8294 0.052 Uiso 1 1 calc R . . . .
C14 C 0.0797(2) 0.01271(13) 0.69863(11) 0.0461(4) Uani 1 1 d . . . . .
C15 C 0.15064(18) 0.13148(12) 0.59135(10) 0.0397(4) Uani 1 1 d . . . . .
C16 C 0.1459(2) 0.15557(13) 0.50059(10) 0.0450(4) Uani 1 1 d . . . . .
H16 H 0.0919 0.1157 0.4563 0.054 Uiso 1 1 calc R . . . .
C17 C 0.2216(2) 0.23895(13) 0.47563(10) 0.0445(4) Uani 1 1 d . . . . .
H17 H 0.2206 0.2551 0.4143 0.053 Uiso 1 1 calc R . . . .
C18 C 0.1057(3) 0.44090(14) 1.10524(13) 0.0596(5) Uani 1 1 d . . . . .
H18A H -0.0115 0.4381 1.0865 0.089 Uiso 1 1 calc GR . . . .
H18B H 0.1559 0.4896 1.0706 0.089 Uiso 1 1 calc GR . . . .
H18C H 0.1231 0.4564 1.1690 0.089 Uiso 1 1 calc GR . . . .

loop_
_atom_site_aniso_label
_atom_site_aniso_U_11
_atom_site_aniso_U_22
_atom_site_aniso_U_33
_atom_site_aniso_U_23
_atom_site_aniso_U_13
_atom_site_aniso_U_12
O1 0.0793(9) 0.0726(10) 0.0320(6) -0.0121(6) 0.0108(6) 0.0017(7)
O2 0.0873(9) 0.0647(9) 0.0345(6) 0.0022(6) 0.0045(6) -0.0281(7)
O3 0.0791(9) 0.0476(8) 0.0614(8) 0.0038(6) -0.0088(6) -0.0185(7)
O4 0.0615(7) 0.0423(7) 0.0416(6) -0.0029(5) -0.0086(5) -0.0090(6)
O5 0.0810(8) 0.0514(8) 0.0406(7) 0.0051(6) 0.0015(6) 0.0218(7)
N1 0.0490(7) 0.0398(8) 0.0350(7) -0.0069(6) 0.0047(5) 0.0021(6)
C2 0.0407(7) 0.0363(9) 0.0274(7) -0.0030(6) 0.0020(6) -0.0014(6)
N3 0.0483(7) 0.0393(8) 0.0286(6) -0.0037(5) 0.0033(5) 0.0018(6)
N4 0.0581(8) 0.0390(8) 0.0385(7) 0.0029(6) 0.0036(6) 0.0079(6)
C1 0.0473(8) 0.0499(10) 0.0304(8) -0.0047(7) 0.0046(6) -0.0061(8)
C0AA 0.0441(8) 0.0401(9) 0.0311(8) -0.0015(7) 0.0014(6) 0.0003(7)
C3 0.0536(9) 0.0446(10) 0.0281(7) -0.0030(7) 0.0046(6) -0.0044(7)
C4 0.0380(7) 0.0395(9) 0.0315(7) -0.0052(7) 0.0042(6) 0.0023(7)
C5 0.0379(7) 0.0394(9) 0.0304(7) -0.0060(6) 0.0016(6) 0.0028(7)
C6 0.0466(8) 0.0452(10) 0.0309(7) -0.0064(7) 0.0007(6) -0.0030(7)
C7 0.0464(8) 0.0465(10) 0.0352(8) -0.0012(7) 0.0035(6) -0.0040(7)
C8 0.0769(12) 0.0725(14) 0.0378(9) 0.0059(9) 0.0107(8) -0.0172(11)
C9 0.0550(9) 0.0407(10) 0.0416(9) -0.0037(7) 0.0045(7) 0.0087(8)
C10 0.0437(8) 0.0375(9) 0.0306(7) 0.0001(6) 0.0025(6) -0.0023(7)
N11 0.0556(8) 0.0475(8) 0.0276(6) 0.0031(6) 0.0040(5) 0.0008(7)
C12 0.0844(13) 0.0707(14) 0.0338(9) 0.0137(9) 0.0046(8) 0.0096(11)
C13 0.0488(8) 0.0459(10) 0.0346(8) -0.0010(7) 0.0031(6) -0.0014(8)
C14 0.0486(9) 0.0398(10) 0.0483(9) -0.0010(8) -0.0032(7) -0.0023(8)
C15 0.0418(8) 0.0370(9) 0.0390(8) -0.0055(7) -0.0028(6) 0.0019(7)
C16 0.0517(9) 0.0474(10) 0.0334(8) -0.0096(7) -0.0072(6) 0.0026(8)
C17 0.0502(8) 0.0533(11) 0.0294(7) -0.0024(7) 0.0005(6) 0.0036(8)
C18 0.0773(12) 0.0492(11) 0.0534(11) -0.0109(9) 0.0124(9) 0.0139(10)

loop_
_atom_type_symbol
_atom_type_description
_atom_type_scat_dispersion_real
_atom_type_scat_dispersion_imag
_atom_type_scat_source
C C 0.0033 0.0016 'International Tables Vol C Tables 4.2.6.8 and 6.1.1.4'
H H 0.0000 0.0000 'International Tables Vol C Tables 4.2.6.8 and 6.1.1.4'
N N 0.0061 0.0033 'International Tables Vol C Tables 4.2.6.8 and 6.1.1.4'
O O 0.0106 0.0060 'International Tables Vol C Tables 4.2.6.8 and 6.1.1.4'

loop_
_geom_angle_atom_site_label_1
_geom_angle_atom_site_label_2
_geom_angle_atom_site_label_3
_geom_angle
_geom_angle_site_symmetry_1
_geom_angle_site_symmetry_3
C7 O2 C8 117.70(14) . .
C14 O4 C15 121.59(12) . .
C1 N1 C0AA 126.96(13) . .
C1 N1 C18 116.24(13) . .
C0AA N1 C18 116.80(14) . .
N3 C2 C0AA 132.13(13) . .
C10 C2 N3 104.90(13) . .
C10 C2 C0AA 122.92(13) . .
C2 N3 C3 126.47(13) . .
C9 N3 C2 105.47(12) . .
C9 N3 C3 127.06(13) . .
C9 N4 C10 103.09(13) . .
O1 C1 N1 121.60(16) . .
O1 C1 N11 121.46(15) . .
N11 C1 N1 116.94(13) . .
O5 C0AA N1 121.49(14) . .
O5 C0AA C2 126.98(14) . .
N1 C0AA C2 111.54(13) . .
N3 C3 H3A 108.5 . .
N3 C3 H3B 108.5 . .
N3 C3 C4 115.20(13) . .
H3A C3 H3B 107.5 . .
C4 C3 H3A 108.5 . .
C4 C3 H3B 108.5 . .
C5 C4 C3 116.73(13) . .
C13 C4 C3 124.48(14) . .
C13 C4 C5 118.76(14) . .
C6 C5 C4 124.25(13) . .
C15 C5 C4 117.88(14) . .
C15 C5 C6 117.85(14) . .
C5 C6 H6 119.7 . .
C7 C6 C5 120.57(14) . .
C7 C6 H6 119.7 . .
O2 C7 C6 115.78(14) . .
O2 C7 C17 123.93(14) . .
C6 C7 C17 120.29(15) . .
O2 C8 H8A 109.5 . .
O2 C8 H8B 109.5 . .
O2 C8 H8C 109.5 . .
H8A C8 H8B 109.5 . .
H8A C8 H8C 109.5 . .
H8B C8 H8C 109.5 . .
N3 C9 H9 123.0 . .
N4 C9 N3 114.05(14) . .
N4 C9 H9 123.0 . .
C2 C10 N11 122.08(14) . .
N4 C10 C2 112.48(13) . .
N4 C10 N11 125.44(14) . .
C1 N11 C12 119.59(13) . .
C10 N11 C1 119.53(13) . .
C10 N11 C12 120.87(15) . .
N11 C12 H12A 109.5 . .
N11 C12 H12B 109.5 . .
N11 C12 H12C 109.5 . .
H12A C12 H12B 109.5 . .
H12A C12 H12C 109.5 . .
H12B C12 H12C 109.5 . .
C4 C13 H13 118.6 . .
C4 C13 C14 122.78(15) . .
C14 C13 H13 118.6 . .
O3 C14 O4 117.24(15) . .
O3 C14 C13 125.30(16) . .
O4 C14 C13 117.46(15) . .
O4 C15 C5 121.40(14) . .
C16 C15 O4 116.80(14) . .
C16 C15 C5 121.80(15) . .
C15 C16 H16 120.2 . .
C15 C16 C17 119.65(15) . .
C17 C16 H16 120.2 . .
C7 C17 H17 120.1 . .
C16 C17 C7 119.81(14) . .
C16 C17 H17 120.1 . .
N1 C18 H18A 109.5 . .
N1 C18 H18B 109.5 . .
N1 C18 H18C 109.5 . .
H18A C18 H18B 109.5 . .
H18A C18 H18C 109.5 . .
H18B C18 H18C 109.5 . .

loop_
_geom_bond_atom_site_label_1
_geom_bond_atom_site_label_2
_geom_bond_distance
_geom_bond_site_symmetry_2
O1 C1 1.2182(18) .
O2 C7 1.363(2) .
O2 C8 1.418(2) .
O3 C14 1.207(2) .
O4 C14 1.357(2) .
O4 C15 1.383(2) .
O5 C0AA 1.2216(19) .
N1 C1 1.392(2) .
N1 C0AA 1.4053(19) .
N1 C18 1.465(2) .
C2 N3 1.3834(18) .
C2 C0AA 1.416(2) .
C2 C10 1.362(2) .
N3 C3 1.4555(19) .
N3 C9 1.345(2) .
N4 C9 1.321(2) .
N4 C10 1.351(2) .
C1 N11 1.371(2) .
C3 H3A 0.9700 .
C3 H3B 0.9700 .
C3 C4 1.504(2) .
C4 C5 1.452(2) .
C4 C13 1.341(2) .
C5 C6 1.395(2) .
C5 C15 1.394(2) .
C6 H6 0.9300 .
C6 C7 1.377(2) .
C7 C17 1.392(2) .
C8 H8A 0.9600 .
C8 H8B 0.9600 .
C8 H8C 0.9600 .
C9 H9 0.9300 .
C10 N11 1.3705(19) .
N11 C12 1.461(2) .
C12 H12A 0.9600 .
C12 H12B 0.9600 .
C12 H12C 0.9600 .
C13 H13 0.9300 .
C13 C14 1.443(2) .
C15 C16 1.374(2) .
C16 H16 0.9300 .
C16 C17 1.375(2) .
C17 H17 0.9300 .
C18 H18A 0.9600 .
C18 H18B 0.9600 .
C18 H18C 0.9600 .
